data_4029540
loop_
_publ_author_name
'Han, Hoon'
'Park, Seong Byeong'
'Kim, Sang Kyu'
'Chang, Sukbok'

_publ_section_title
;
 Copper-nitrenoid formation and transfer in catalytic olefin aziridination
 utilizing chelating 2-pyridylsulfonyl moieties.
;
_journal_issue 7
_journal_name_full 'The Journal of organic chemistry'
_journal_page_first 2862
_journal_page_last 2870
_journal_paper_doi 10.1021/jo800134j
_journal_volume 73
_journal_year 2008
_chemical_formula_sum 'C12 H14 Cu N4 O5 S2'
_chemical_formula_weight 421.93
_chemical_name_systematic
; 
 ? 
;
_space_group_IT_number 14
_symmetry_cell_setting monoclinic
_symmetry_space_group_name_Hall '-P 2yn'
_symmetry_space_group_name_H-M 'P 1 21/n 1'
_atom_sites_solution_hydrogens geom
_atom_sites_solution_primary direct
_atom_sites_solution_secondary difmap
_audit_creation_method SHELXL-97
_cell_angle_alpha 90.00
_cell_angle_beta 94.955(6)
_cell_angle_gamma 90.00
_cell_formula_units_Z 4
_cell_length_a 7.243(2)
_cell_length_b 15.003(5)
_cell_length_c 15.073(5)
_cell_measurement_temperature 293(2)
_cell_volume 1631.8(9)
_computing_cell_refinement 'Bruker SMART'
_computing_data_collection 'Bruker SMART'
_computing_data_reduction 'Bruker SHELXTL'
_computing_molecular_graphics 'Bruker SHELXTL'
_computing_publication_material 'Bruker SHELXTL'
_computing_structure_refinement 'SHELXL-97 (Sheldrick, 1997)'
_computing_structure_solution 'SHELXS-97 (Sheldrick, 1990)'
_diffrn_ambient_temperature 293(2)
_diffrn_measured_fraction_theta_full 0.969
_diffrn_measured_fraction_theta_max 0.969
_diffrn_measurement_device_type 'CCD area detector'
_diffrn_measurement_method 'phi and omega scans'
_diffrn_radiation_monochromator graphite
_diffrn_radiation_source 'fine-focus sealed tube'
_diffrn_radiation_type MoK\a
_diffrn_radiation_wavelength 0.71073
_diffrn_reflns_av_R_equivalents 0.0680
_diffrn_reflns_av_sigmaI/netI 0.0652
_diffrn_reflns_limit_h_max 9
_diffrn_reflns_limit_h_min -9
_diffrn_reflns_limit_k_max 19
_diffrn_reflns_limit_k_min -19
_diffrn_reflns_limit_l_max 19
_diffrn_reflns_limit_l_min -19
_diffrn_reflns_number 18453
_diffrn_reflns_theta_full 27.99
_diffrn_reflns_theta_max 27.99
_diffrn_reflns_theta_min 1.92
_exptl_absorpt_coefficient_mu 1.625
_exptl_absorpt_correction_type none
_exptl_crystal_density_diffrn 1.717
_exptl_crystal_density_method 'not measured'
_exptl_crystal_F_000 860
_refine_diff_density_max 1.168
_refine_diff_density_min -0.387
_refine_diff_density_rms 0.097
_refine_ls_extinction_method none
_refine_ls_goodness_of_fit_ref 1.032
_refine_ls_hydrogen_treatment mixed
_refine_ls_matrix_type full
_refine_ls_number_parameters 250
_refine_ls_number_reflns 3810
_refine_ls_number_restraints 0
_refine_ls_restrained_S_all 1.032
_refine_ls_R_factor_all 0.1163
_refine_ls_R_factor_gt 0.0608
_refine_ls_shift/su_max 4.129
_refine_ls_shift/su_mean 0.018
_refine_ls_structure_factor_coef Fsqd
_refine_ls_weighting_details 'calc w=1/[\s^2^(Fo^2^)+(0.0789P)^2^+0.0371P] where P=(Fo^2^+2Fc^2^)/3'
_refine_ls_weighting_scheme calc
_refine_ls_wR_factor_gt 0.1348
_refine_ls_wR_factor_ref 0.1561
_reflns_number_gt 2219
_reflns_number_total 3810
_reflns_threshold_expression >2sigma(I)
_cod_data_source_file jo800134j-file002.cif
_cod_data_source_block ljs22
_cod_depositor_comments
;
The following automatic conversions were performed:

'_symmetry_cell_setting' value 'Monoclinic' changed to 'monoclinic'
according to
/usr/data/users/saulius/automatic-downloads/retrospective/ACS/lib/dictionaries/cif_core.dic
dictionary named 'cif_core.dic' version 2.4.2 from 2011-04-26.

Automatic conversion script
Id: cif_fix_values 2281 2013-09-26 08:29:07Z andrius 
;
_cod_original_cell_volume 1631.9(9)
_cod_original_sg_symbol_H-M P2/n
_cod_database_code 4029540

loop_
_symmetry_equiv_pos_as_xyz
'x, y, z'
'-x+1/2, y+1/2, -z+1/2'
'-x, -y, -z'
'x-1/2, -y-1/2, z-1/2'

loop_
_atom_site_label
_atom_site_type_symbol
_atom_site_fract_x
_atom_site_fract_y
_atom_site_fract_z
_atom_site_U_iso_or_equiv
_atom_site_adp_type
_atom_site_occupancy
_atom_site_symmetry_multiplicity
_atom_site_calc_flag
_atom_site_refinement_flags
H41 H 0.171(6) -0.097(3) 0.907(3) 0.036(15) Uiso 1 1 d .
H40 H 0.321(6) 0.098(3) 1.089(3) 0.032(14) Uiso 1 1 d .
Cu1 Cu 0.5000 0.0000 1.0000 0.0380(3) Uani 0.947(4) 2 d SP
Cu2 Cu 0.0000 0.0000 1.0000 0.0467(4) Uani 0.963(4) 2 d SP
S1 S 0.53763(17) -0.03743(8) 0.80926(7) 0.0412(3) Uani 1 1 d .
S2 S -0.04857(18) 0.19408(8) 1.03447(8) 0.0448(4) Uani 1 1 d .
N2 N -0.0005(5) 0.0886(2) 0.8986(2) 0.0396(9) Uani 1 1 d .
N1 N 0.4826(5) 0.1015(2) 0.9102(2) 0.0350(8) Uani 1 1 d .
O4 O -0.1901(5) 0.2600(2) 1.0440(2) 0.0573(10) Uani 1 1 d .
N4 N 0.1020(8) -0.0974(3) 0.9358(3) 0.0599(15) Uani 1 1 d .
O2 O 0.3527(5) -0.0694(2) 0.7831(2) 0.0605(10) Uani 1 1 d .
O3 O 0.1357(5) 0.2211(2) 1.0703(2) 0.0596(10) Uani 1 1 d .
O1 O 0.6696(5) -0.0527(2) 0.7451(2) 0.0536(9) Uani 1 1 d .
C1 C 0.5121(6) 0.0796(3) 0.8255(3) 0.0351(10) Uani 1 1 d .
C7 C -0.0280(6) 0.1746(3) 0.9194(3) 0.0393(11) Uani 1 1 d .
C8 C -0.0350(7) 0.2421(3) 0.8576(3) 0.0520(13) Uani 1 1 d .
H8 H -0.0522 0.3009 0.8744 0.062 Uiso 1 1 calc R
C5 C 0.4619(7) 0.1883(3) 0.9276(3) 0.0424(11) Uani 1 1 d .
N3 N 0.3933(7) 0.0651(3) 1.0933(3) 0.0578(14) Uani 1 1 d .
C11 C 0.0158(6) 0.0696(3) 0.8122(3) 0.0406(11) Uani 1 1 d .
C6 C 0.4486(9) 0.3515(3) 0.8900(4) 0.0675(16) Uani 1 1 d .
H6A H 0.3864 0.3557 0.9436 0.101 Uiso 1 1 calc R
H6B H 0.3780 0.3825 0.8428 0.101 Uiso 1 1 calc R
H6C H 0.5695 0.3778 0.8997 0.101 Uiso 1 1 calc R
C12 C 0.0239(9) 0.1047(4) 0.6497(3) 0.0702(17) Uani 1 1 d .
H12A H 0.0660 0.0441 0.6479 0.105 Uiso 1 1 calc R
H12B H 0.1106 0.1429 0.6236 0.105 Uiso 1 1 calc R
H12C H -0.0953 0.1097 0.6170 0.105 Uiso 1 1 calc R
C4 C 0.4671(7) 0.2552(3) 0.8650(3) 0.0442(11) Uani 1 1 d .
C2 C 0.5191(8) 0.1406(4) 0.7583(3) 0.0516(13) Uani 1 1 d .
C3 C 0.4973(9) 0.2301(4) 0.7785(4) 0.0583(15) Uani 1 1 d .
C10 C 0.0087(7) 0.1322(3) 0.7458(3) 0.0446(12) Uani 1 1 d .
C9 C -0.0156(8) 0.2201(4) 0.7690(4) 0.0555(14) Uani 1 1 d .
H9 H -0.013(7) 0.261(3) 0.727(3) 0.059(16) Uiso 1 1 d .
H2 H 0.560(8) 0.123(4) 0.709(4) 0.08(2) Uiso 1 1 d .
H3 H 0.503(7) 0.272(3) 0.737(3) 0.055(15) Uiso 1 1 d .
H11 H 0.027(6) 0.008(3) 0.797(3) 0.042(13) Uiso 1 1 d .
H5 H 0.461(6) 0.213(3) 0.983(3) 0.046(13) Uiso 1 1 d .
O5 O 0.0000 0.5000 0.0000 0.525(17) Uani 2.00(6) 2 d SP

loop_
_atom_site_aniso_label
_atom_site_aniso_U_11
_atom_site_aniso_U_22
_atom_site_aniso_U_33
_atom_site_aniso_U_23
_atom_site_aniso_U_13
_atom_site_aniso_U_12
Cu1 0.0499(6) 0.0356(5) 0.0298(5) 0.0086(3) 0.0106(4) 0.0128(4)
Cu2 0.0677(7) 0.0362(5) 0.0399(5) 0.0146(4) 0.0259(4) 0.0203(4)
S1 0.0494(7) 0.0389(6) 0.0367(6) -0.0001(5) 0.0110(5) 0.0020(6)
S2 0.0551(8) 0.0406(7) 0.0393(6) 0.0026(5) 0.0078(6) 0.0165(6)
N2 0.047(2) 0.037(2) 0.037(2) 0.0043(17) 0.0116(17) 0.0068(17)
N1 0.040(2) 0.036(2) 0.0292(18) 0.0030(16) 0.0040(15) 0.0010(16)
O4 0.064(2) 0.047(2) 0.062(2) 0.0003(17) 0.0124(18) 0.0232(17)
N4 0.089(4) 0.048(3) 0.048(3) 0.018(2) 0.037(3) 0.028(3)
O2 0.055(2) 0.053(2) 0.074(2) -0.0147(19) 0.0080(18) -0.0102(17)
O3 0.066(2) 0.067(2) 0.0440(19) -0.0101(17) -0.0037(17) 0.0151(19)
O1 0.064(2) 0.059(2) 0.0406(18) -0.0015(16) 0.0218(16) 0.0022(18)
C1 0.036(2) 0.036(2) 0.033(2) 0.0019(19) 0.0026(19) 0.0022(19)
C7 0.045(3) 0.039(3) 0.034(2) 0.004(2) 0.000(2) 0.005(2)
C8 0.073(4) 0.033(3) 0.050(3) 0.006(2) 0.001(3) 0.000(2)
C5 0.053(3) 0.040(3) 0.033(2) -0.001(2) -0.002(2) 0.002(2)
N3 0.084(4) 0.051(3) 0.042(2) 0.015(2) 0.022(2) 0.038(3)
C11 0.047(3) 0.036(3) 0.039(3) 0.001(2) 0.009(2) -0.001(2)
C6 0.101(5) 0.039(3) 0.061(3) 0.005(3) 0.000(3) 0.010(3)
C12 0.114(5) 0.063(4) 0.034(3) 0.006(3) 0.014(3) -0.008(4)
C4 0.056(3) 0.036(3) 0.040(3) 0.005(2) -0.004(2) 0.000(2)
C2 0.071(4) 0.050(3) 0.034(3) 0.003(2) 0.004(3) -0.007(3)
C3 0.084(4) 0.046(3) 0.044(3) 0.013(3) -0.001(3) -0.003(3)
C10 0.055(3) 0.043(3) 0.036(2) 0.010(2) 0.005(2) -0.007(2)
C9 0.081(4) 0.040(3) 0.045(3) 0.015(3) 0.003(3) -0.005(3)
O5 0.60(3) 0.49(3) 0.49(3) -0.046(16) 0.091(19) 0.004(15)

loop_
_atom_type_symbol
_atom_type_description
_atom_type_scat_dispersion_real
_atom_type_scat_dispersion_imag
_atom_type_scat_source
C C 0.0033 0.0016 'International Tables Vol C Tables 4.2.6.8 and 6.1.1.4'
H H 0.0000 0.0000 'International Tables Vol C Tables 4.2.6.8 and 6.1.1.4'
N N 0.0061 0.0033 'International Tables Vol C Tables 4.2.6.8 and 6.1.1.4'
O O 0.0106 0.0060 'International Tables Vol C Tables 4.2.6.8 and 6.1.1.4'
S S 0.1246 0.1234 'International Tables Vol C Tables 4.2.6.8 and 6.1.1.4'
Cu Cu 0.3201 1.2651 'International Tables Vol C Tables 4.2.6.8 and 6.1.1.4'

loop_
_geom_angle_atom_site_label_1
_geom_angle_atom_site_label_2
_geom_angle_atom_site_label_3
_geom_angle
_geom_angle_site_symmetry_1
_geom_angle_site_symmetry_3
N3 Cu1 N3 180.000(2) 3_657 .
N3 Cu1 N1 95.79(16) 3_657 3_657
N3 Cu1 N1 84.21(16) . 3_657
N3 Cu1 N1 84.21(16) 3_657 .
N3 Cu1 N1 95.79(16) . .
N1 Cu1 N1 180.000(1) 3_657 .
N4 Cu2 N4 180.000(2) . 3_557
N4 Cu2 N2 84.58(16) . 3_557
N4 Cu2 N2 95.42(16) 3_557 3_557
N4 Cu2 N2 95.42(16) . .
N4 Cu2 N2 84.58(16) 3_557 .
N2 Cu2 N2 180.000(1) 3_557 .
O1 S1 O2 114.8(2) . .
O1 S1 N3 114.3(2) . 3_657
O2 S1 N3 112.4(3) . 3_657
O1 S1 C1 109.4(2) . .
O2 S1 C1 105.0(2) . .
N3 S1 C1 99.3(2) 3_657 .
O4 S2 O3 114.2(2) . .
O4 S2 N4 114.1(3) . 3_557
O3 S2 N4 113.0(3) . 3_557
O4 S2 C7 109.3(2) . .
O3 S2 C7 104.8(2) . .
N4 S2 C7 99.8(2) 3_557 .
C7 N2 C11 117.0(4) . .
C7 N2 Cu2 116.4(3) . .
C11 N2 Cu2 126.5(3) . .
C5 N1 C1 116.8(4) . .
C5 N1 Cu1 126.8(3) . .
C1 N1 Cu1 116.1(3) . .
S2 N4 Cu2 116.1(3) 3_557 .
N1 C1 C2 123.7(4) . .
N1 C1 S1 113.3(3) . .
C2 C1 S1 123.0(4) . .
N2 C7 C8 123.1(4) . .
N2 C7 S2 114.2(3) . .
C8 C7 S2 122.6(4) . .
C7 C8 C9 118.3(5) . .
N1 C5 C4 124.2(4) . .
S1 N3 Cu1 115.8(3) 3_657 .
N2 C11 C10 124.0(5) . .
C5 C4 C3 117.3(5) . .
C5 C4 C6 121.3(5) . .
C3 C4 C6 121.4(5) . .
C1 C2 C3 118.1(5) . .
C2 C3 C4 119.8(5) . .
C11 C10 C9 117.8(4) . .
C11 C10 C12 120.6(5) . .
C9 C10 C12 121.5(4) . .
H9 C9 C10 118(3) . .
H9 C9 C8 122(3) . .
C10 C9 C8 119.7(5) . .

loop_
_geom_bond_atom_site_label_1
_geom_bond_atom_site_label_2
_geom_bond_distance
_geom_bond_site_symmetry_2
Cu1 N3 1.928(4) 3_657
Cu1 N3 1.928(4) .
Cu1 N1 2.034(3) 3_657
Cu1 N1 2.034(3) .
Cu2 N4 1.934(5) .
Cu2 N4 1.934(5) 3_557
Cu2 N2 2.025(3) 3_557
Cu2 N2 2.025(3) .
S1 O1 1.435(3) .
S1 O2 1.445(3) .
S1 N3 1.565(4) 3_657
S1 C1 1.785(5) .
S2 O4 1.440(3) .
S2 O3 1.453(4) .
S2 N4 1.577(5) 3_557
S2 C7 1.778(5) .
N2 C7 1.347(5) .
N2 C11 1.348(5) .
N1 C5 1.340(6) .
N1 C1 1.353(5) .
N4 S2 1.577(5) 3_557
C1 C2 1.369(6) .
C7 C8 1.373(6) .
C8 C9 1.395(7) .
C5 C4 1.381(6) .
N3 S1 1.565(4) 3_657
C11 C10 1.371(6) .
C6 C4 1.502(6) .
C12 C10 1.518(6) .
C4 C3 1.392(7) .
C2 C3 1.390(8) .
C10 C9 1.380(7) .
C9 H9 0.89(5) .
